data_4343957
loop_
_publ_author_name
'Barbosa, Ana Soraya Lima'
'Werl\'e, Christophe'
'Colunga, Claudia Olivia Oliva'
'Rodr\'iguez, Cecilia Franco'
'Toscano, Ruben Alfredo'
'Le Lagadec, Ronan'
'Pfeffer, Michel'

_publ_section_title
;
 Further Insight into the Lability of MeCN Ligands of Cytotoxic
 Cycloruthenated Compounds: Evidence for the Antisymbiotic Effect Trans to
 the Carbon Atom at the Ru Center.
;
_journal_issue 15
_journal_name_full 'Inorganic chemistry'
_journal_page_first 7617
_journal_page_last 7626
_journal_paper_doi 10.1021/acs.inorgchem.5b01236
_journal_volume 54
_journal_year 2015
_chemical_formula_moiety 'C41 H34 N4 P Ru, F6 P'
_chemical_formula_sum 'C41 H34 F6 N4 P2 Ru'
_chemical_formula_weight 859.73
_chemical_name_systematic
;
 ?
;
_space_group_crystal_system orthorhombic
_space_group_IT_number 61
_space_group_name_Hall '-P 2ac 2ab'
_space_group_name_H-M_alt 'P b c a'
_symmetry_space_group_name_Hall '-P 2ac 2ab'
_symmetry_space_group_name_H-M 'P b c a'
_atom_sites_solution_hydrogens geom
_atom_sites_solution_primary direct
_atom_sites_solution_secondary difmap
_audit_creation_method SHELXL-2014/6
_cell_angle_alpha 90
_cell_angle_beta 90
_cell_angle_gamma 90
_cell_formula_units_Z 8
_cell_length_a 17.9446(15)
_cell_length_b 18.7673(15)
_cell_length_c 24.048(2)
_cell_measurement_reflns_used 6641
_cell_measurement_temperature 298(2)
_cell_measurement_theta_max 24.58
_cell_measurement_theta_min 2.27
_cell_volume 8098.7(12)
_computing_cell_refinement 'APEX2 v2012.10.0(Bruker, 2012)'
_computing_data_collection 'APEX2 v2012.10.0(Bruker, 2012)'
_computing_data_reduction 'SAINT V8.27B (Bruker, 2012)'
_computing_molecular_graphics 'XP V 5.1 (Bruker, 1998)'
_computing_publication_material 'CIFTAB V 2013/2 (Sheldrick, 2013)'
_computing_structure_refinement 'SHELXL-2014/6 (Sheldrick, 2014)'
_computing_structure_solution 'SHELXS-2012 (Bruker, 2013)'
_diffrn_ambient_temperature 298(2)
_diffrn_detector_area_resol_mean 8.333
_diffrn_measured_fraction_theta_full 0.998
_diffrn_measured_fraction_theta_max 0.996
_diffrn_measurement_device_type 'Bruker Smart Apex CCD diffractometer 01-670-01'
_diffrn_measurement_method \w-scans
_diffrn_radiation_monochromator graphite
_diffrn_radiation_type MoK\a
_diffrn_radiation_wavelength 0.71073
_diffrn_reflns_av_R_equivalents 0.1648
_diffrn_reflns_av_unetI/netI 0.1443
_diffrn_reflns_laue_measured_fraction_full 0.998
_diffrn_reflns_laue_measured_fraction_max 0.996
_diffrn_reflns_limit_h_max 21
_diffrn_reflns_limit_h_min -21
_diffrn_reflns_limit_k_max 22
_diffrn_reflns_limit_k_min -22
_diffrn_reflns_limit_l_max 28
_diffrn_reflns_limit_l_min -28
_diffrn_reflns_number 65183
_diffrn_reflns_point_group_measured_fraction_full 0.998
_diffrn_reflns_point_group_measured_fraction_max 0.996
_diffrn_reflns_theta_full 25.242
_diffrn_reflns_theta_max 25.445
_diffrn_reflns_theta_min 2.039
_diffrn_source 'fine-focus sealed tube'
_exptl_absorpt_coefficient_mu 0.528
_exptl_absorpt_correction_T_max 0.9796
_exptl_absorpt_correction_T_min 0.8901
_exptl_absorpt_correction_type multi-scan
_exptl_absorpt_process_details '(Sheldrick, 2012)'
_exptl_crystal_colour red
_exptl_crystal_density_diffrn 1.410
_exptl_crystal_description lamina
_exptl_crystal_F_000 3488
_exptl_crystal_size_max 0.230
_exptl_crystal_size_mid 0.180
_exptl_crystal_size_min 0.040
_refine_diff_density_max 0.873
_refine_diff_density_min -0.901
_refine_diff_density_rms 0.117
_refine_ls_extinction_method none
_refine_ls_goodness_of_fit_ref 0.907
_refine_ls_hydrogen_treatment constr
_refine_ls_matrix_type full
_refine_ls_number_parameters 661
_refine_ls_number_reflns 7456
_refine_ls_number_restraints 1312
_refine_ls_restrained_S_all 0.901
_refine_ls_R_factor_all 0.1462
_refine_ls_R_factor_gt 0.0758
_refine_ls_shift/su_max 0.002
_refine_ls_shift/su_mean 0.000
_refine_ls_structure_factor_coef Fsqd
_refine_ls_weighting_details 'w=1/[\s^2^(Fo^2^)+(0.1038P)^2^] where P=(Fo^2^+2Fc^2^)/3'
_refine_ls_weighting_scheme calc
_refine_ls_wR_factor_gt 0.1874
_refine_ls_wR_factor_ref 0.2101
_reflns_Friedel_coverage 0.000
_reflns_number_gt 3543
_reflns_number_total 7456
_reflns_threshold_expression 'I > 2\s(I)'
_cod_data_source_file ic5b01236_si_001.cif
_cod_data_source_block Compound_12a
_cod_depositor_comments 'Adding full bibliography for 4343953--4343957.cif.'
_cod_original_cell_volume 8098.6(12)
_cod_database_code 4343957
_shelx_space_group_comment
;
The symmetry employed for this shelxl refinement is uniquely defined
by the following loop, which should always be used as a source of
symmetry information in preference to the above space-group names.
They are only intended as comments.
;
_shelx_estimated_absorpt_t_min 0.888
_shelx_estimated_absorpt_t_max 0.979
_shelxl_version_number 2014-3

loop_
_space_group_symop_operation_xyz
'x, y, z'
'-x+1/2, -y, z+1/2'
'-x, y+1/2, -z+1/2'
'x+1/2, -y+1/2, -z'
'-x, -y, -z'
'x-1/2, y, -z-1/2'
'x, -y-1/2, z-1/2'
'-x-1/2, y-1/2, z'

loop_
_atom_site_label
_atom_site_type_symbol
_atom_site_fract_x
_atom_site_fract_y
_atom_site_fract_z
_atom_site_U_iso_or_equiv
_atom_site_adp_type
_atom_site_occupancy
_atom_site_site_symmetry_order
_atom_site_calc_flag
_atom_site_refinement_flags_posn
_atom_site_refinement_flags_adp
_atom_site_refinement_flags_occupancy
_atom_site_disorder_assembly
_atom_site_disorder_group
Ru1 Ru 0.61393(4) 0.25838(3) 0.33978(3) 0.0373(2) Uani 1 1 d . . . . .
P1 P 0.58065(11) 0.19702(10) 0.26042(9) 0.0363(5) Uani 1 1 d . . . . .
N1 N 0.6527(4) 0.3133(3) 0.4090(3) 0.0469(18) Uani 1 1 d D . . . .
C2 C 0.7022(5) 0.3699(4) 0.3991(3) 0.050(2) Uani 1 1 d D . . . .
C3 C 0.7372(5) 0.4074(5) 0.4417(4) 0.070(3) Uani 1 1 d D . . . .
H3 H 0.7689 0.4456 0.4350 0.084 Uiso 1 1 calc R U . . .
C4 C 0.7208(7) 0.3829(6) 0.4965(4) 0.093(4) Uani 1 1 d D . . . .
H4 H 0.7423 0.4070 0.5262 0.112 Uiso 1 1 calc R U . . .
C5 C 0.6788(7) 0.3302(6) 0.5073(4) 0.089(4) Uani 1 1 d D . . . .
H5 H 0.6690 0.3136 0.5430 0.107 Uiso 1 1 calc R U . . .
C6 C 0.6491(6) 0.3002(5) 0.4586(4) 0.078(3) Uani 1 1 d D . . . .
H6 H 0.6194 0.2607 0.4659 0.093 Uiso 1 1 calc R U . . .
C7 C 0.6755(4) 0.3362(4) 0.3011(3) 0.0369(19) Uani 1 1 d . . . . .
C8 C 0.7115(4) 0.3836(4) 0.3391(4) 0.042(2) Uani 1 1 d . . . . .
C9 C 0.7511(5) 0.4424(5) 0.3196(4) 0.053(2) Uani 1 1 d . . . . .
H9 H 0.7726 0.4734 0.3452 0.063 Uiso 1 1 calc R U . . .
C10 C 0.7593(5) 0.4562(5) 0.2636(4) 0.052(2) Uani 1 1 d . . . . .
H10 H 0.7876 0.4945 0.2510 0.062 Uiso 1 1 calc R U . . .
C11 C 0.7241(5) 0.4113(5) 0.2276(4) 0.054(2) Uani 1 1 d . . . . .
H11 H 0.7272 0.4202 0.1896 0.064 Uiso 1 1 calc R U . . .
C12 C 0.6838(4) 0.3529(4) 0.2459(4) 0.043(2) Uani 1 1 d . . . . .
H12 H 0.6614 0.3237 0.2196 0.051 Uiso 1 1 calc R U . . .
C13 C 0.6548(4) 0.1632(4) 0.2158(3) 0.0371(19) Uani 1 1 d . . . . .
C14 C 0.6377(5) 0.1120(4) 0.1744(3) 0.047(2) Uani 1 1 d . . . . .
H14 H 0.5884 0.0980 0.1694 0.056 Uiso 1 1 calc R U . . .
C15 C 0.6930(5) 0.0821(4) 0.1412(4) 0.052(2) Uani 1 1 d . . . . .
H15 H 0.6808 0.0492 0.1137 0.062 Uiso 1 1 calc R U . . .
C16 C 0.7665(6) 0.1021(5) 0.1495(4) 0.060(3) Uani 1 1 d . . . . .
H16 H 0.8043 0.0813 0.1286 0.072 Uiso 1 1 calc R U . . .
C17 C 0.7832(5) 0.1528(5) 0.1888(4) 0.063(3) Uani 1 1 d . . . . .
H17 H 0.8326 0.1665 0.1935 0.075 Uiso 1 1 calc R U . . .
C18 C 0.7286(4) 0.1843(5) 0.2218(4) 0.049(2) Uani 1 1 d . . . . .
H18 H 0.7414 0.2191 0.2477 0.059 Uiso 1 1 calc R U . . .
C19 C 0.5169(4) 0.2417(4) 0.2113(3) 0.0413(19) Uani 1 1 d . . . . .
C20 C 0.5365(5) 0.2589(4) 0.1581(4) 0.055(2) Uani 1 1 d . . . . .
H20 H 0.5837 0.2467 0.1453 0.066 Uiso 1 1 calc R U . . .
C21 C 0.4872(6) 0.2946(5) 0.1223(4) 0.069(3) Uani 1 1 d . . . . .
H21 H 0.5017 0.3073 0.0865 0.083 Uiso 1 1 calc R U . . .
C22 C 0.4166(7) 0.3104(5) 0.1417(5) 0.073(3) Uani 1 1 d . . . . .
H22 H 0.3825 0.3323 0.1182 0.088 Uiso 1 1 calc R U . . .
C23 C 0.3966(5) 0.2947(5) 0.1940(5) 0.067(3) Uani 1 1 d . . . . .
H23 H 0.3492 0.3069 0.2065 0.080 Uiso 1 1 calc R U . . .
C24 C 0.4458(4) 0.2603(4) 0.2299(4) 0.049(2) Uani 1 1 d . . . . .
H24 H 0.4313 0.2498 0.2661 0.059 Uiso 1 1 calc R U . . .
C25 C 0.5340(4) 0.1120(4) 0.2743(3) 0.0374(19) Uani 1 1 d . . . . .
C26 C 0.5722(5) 0.0620(4) 0.3077(4) 0.056(2) Uani 1 1 d . . . . .
H26 H 0.6196 0.0729 0.3207 0.067 Uiso 1 1 calc R U . . .
C27 C 0.5413(6) -0.0015(5) 0.3214(5) 0.075(3) Uani 1 1 d . . . . .
H27 H 0.5681 -0.0333 0.3432 0.090 Uiso 1 1 calc R U . . .
C28 C 0.4721(7) -0.0194(5) 0.3037(5) 0.089(4) Uani 1 1 d . . . . .
H28 H 0.4510 -0.0627 0.3139 0.107 Uiso 1 1 calc R U . . .
C29 C 0.4340(6) 0.0265(5) 0.2708(6) 0.095(4) Uani 1 1 d . . . . .
H29 H 0.3868 0.0142 0.2581 0.113 Uiso 1 1 calc R U . . .
C30 C 0.4646(5) 0.0920(5) 0.2557(5) 0.070(3) Uani 1 1 d . . . . .
H30 H 0.4377 0.1226 0.2329 0.084 Uiso 1 1 calc R U . . .
N2 N 0.7025(4) 0.1946(3) 0.3525(3) 0.0427(17) Uani 1 1 d . . . . .
C41 C 0.7538(5) 0.1633(5) 0.3648(4) 0.053(2) Uani 1 1 d . . . . .
C42 C 0.8204(6) 0.1232(6) 0.3792(5) 0.097(4) Uani 1 1 d . . . . .
H42A H 0.8235 0.0814 0.3564 0.145 Uiso 1 1 calc R U . . .
H42B H 0.8182 0.1095 0.4177 0.145 Uiso 1 1 calc R U . . .
H42C H 0.8636 0.1524 0.3732 0.145 Uiso 1 1 calc R U . . .
P2 P 0.1934(3) 0.4060(2) 0.46199(19) 0.130(2) Uani 0.602(10) 1 d D U P A 1
F1 F 0.1147(5) 0.3706(6) 0.4612(5) 0.162(3) Uani 0.602(10) 1 d D U P A 1
F2 F 0.2731(5) 0.4400(6) 0.4625(5) 0.171(4) Uani 0.602(10) 1 d D U P A 1
F3 F 0.2189(8) 0.3531(6) 0.5084(5) 0.156(4) Uani 0.602(10) 1 d D U P A 1
F4 F 0.2200(8) 0.3515(6) 0.4162(5) 0.167(4) Uani 0.602(10) 1 d D U P A 1
F5 F 0.1691(8) 0.4582(6) 0.4148(5) 0.175(4) Uani 0.602(10) 1 d D U P A 1
F6 F 0.1667(8) 0.4602(6) 0.5068(5) 0.161(4) Uani 0.602(10) 1 d D U P A 1
P2B P 0.1932(4) 0.4060(3) 0.4623(3) 0.139(3) Uani 0.398(10) 1 d D U P A 2
F1B F 0.1295(7) 0.3522(7) 0.4767(7) 0.149(4) Uani 0.398(10) 1 d D U P A 2
F2B F 0.2577(7) 0.4587(8) 0.4474(7) 0.177(4) Uani 0.398(10) 1 d D U P A 2
F3B F 0.2519(7) 0.3451(6) 0.4717(9) 0.153(4) Uani 0.398(10) 1 d D U P A 2
F4B F 0.1870(11) 0.3849(10) 0.3995(3) 0.165(4) Uani 0.398(10) 1 d D U P A 2
F5B F 0.1350(8) 0.4664(6) 0.4537(9) 0.172(4) Uani 0.398(10) 1 d D U P A 2
F6B F 0.2002(11) 0.4264(10) 0.5251(3) 0.153(4) Uani 0.398(10) 1 d D U P A 2
N3 N 0.5236(5) 0.3254(4) 0.3389(3) 0.0658(19) Uani 0.812(8) 1 d D U P B 1
C31 C 0.4633(6) 0.2993(5) 0.3729(3) 0.088(2) Uani 0.812(8) 1 d D U P B 1
C32 C 0.3972(6) 0.3369(6) 0.3802(4) 0.096(3) Uani 0.812(8) 1 d D U P B 1
H32 H 0.3584 0.3199 0.4022 0.115 Uiso 0.812(8) 1 calc R U P B 1
C33 C 0.3929(6) 0.4037(6) 0.3513(4) 0.094(3) Uani 0.812(8) 1 d D U P B 1
H33 H 0.3494 0.4303 0.3548 0.113 Uiso 0.812(8) 1 calc R U P B 1
C34 C 0.4439(7) 0.4283(5) 0.3216(4) 0.087(3) Uani 0.812(8) 1 d D U P B 1
H34 H 0.4419 0.4716 0.3029 0.105 Uiso 0.812(8) 1 calc R U P B 1
C35 C 0.5051(6) 0.3811(5) 0.3206(4) 0.082(2) Uani 0.812(8) 1 d D U P B 1
H35 H 0.5429 0.3997 0.2985 0.098 Uiso 0.812(8) 1 calc R U P B 1
N4 N 0.5393(5) 0.1951(5) 0.3923(3) 0.069(2) Uani 0.812(8) 1 d D U P B 1
C36 C 0.4699(6) 0.2306(5) 0.4021(4) 0.089(2) Uani 0.812(8) 1 d D U P B 1
C37 C 0.4140(6) 0.2015(6) 0.4355(4) 0.104(3) Uani 0.812(8) 1 d D U P B 1
H37 H 0.3688 0.2245 0.4415 0.125 Uiso 0.812(8) 1 calc R U P B 1
C38 C 0.4309(7) 0.1337(6) 0.4600(4) 0.101(3) Uani 0.812(8) 1 d D U P B 1
H38 H 0.3950 0.1126 0.4825 0.121 Uiso 0.812(8) 1 calc R U P B 1
C39 C 0.4911(7) 0.1013(6) 0.4529(4) 0.094(3) Uani 0.812(8) 1 d D U P B 1
H39 H 0.5032 0.0575 0.4687 0.113 Uiso 0.812(8) 1 calc R U P B 1
C40 C 0.5377(6) 0.1408(6) 0.4176(4) 0.087(2) Uani 0.812(8) 1 d D U P B 1
H40 H 0.5820 0.1162 0.4121 0.105 Uiso 0.812(8) 1 calc R U P B 1
N3B N 0.5147(16) 0.3180(13) 0.3402(11) 0.078(3) Uani 0.188(8) 1 d D U P B 2
C31B C 0.4566(15) 0.2717(10) 0.3594(6) 0.087(2) Uani 0.188(8) 1 d D U P B 2
C32B C 0.3814(15) 0.2891(15) 0.3548(10) 0.092(3) Uani 0.188(8) 1 d D U P B 2
H32B H 0.3438 0.2589 0.3673 0.111 Uiso 0.188(8) 1 calc R U P B 2
C33B C 0.3657(19) 0.3566(16) 0.3296(11) 0.094(3) Uani 0.188(8) 1 d D U P B 2
H33B H 0.3161 0.3700 0.3258 0.112 Uiso 0.188(8) 1 calc R U P B 2
C34B C 0.415(2) 0.3988(13) 0.3123(10) 0.088(3) Uani 0.188(8) 1 d D U P B 2
H34B H 0.4055 0.4428 0.2959 0.105 Uiso 0.188(8) 1 calc R U P B 2
C35B C 0.486(2) 0.3700(13) 0.3214(11) 0.083(3) Uani 0.188(8) 1 d D U P B 2
H35B H 0.5226 0.4014 0.3087 0.100 Uiso 0.188(8) 1 calc R U P B 2
N4B N 0.5522(15) 0.1884(15) 0.3884(12) 0.080(3) Uani 0.188(8) 1 d D U P B 2
C36B C 0.4742(15) 0.2023(11) 0.3852(7) 0.088(2) Uani 0.188(8) 1 d D U P B 2
C37B C 0.4207(17) 0.1547(14) 0.4047(11) 0.096(3) Uani 0.188(8) 1 d D U P B 2
H37B H 0.3699 0.1640 0.4024 0.115 Uiso 0.188(8) 1 calc R U P B 2
C38B C 0.449(2) 0.0903(14) 0.4285(13) 0.094(3) Uani 0.188(8) 1 d D U P B 2
H38B H 0.4155 0.0572 0.4421 0.113 Uiso 0.188(8) 1 calc R U P B 2
C39B C 0.518(2) 0.0758(13) 0.4320(13) 0.091(3) Uani 0.188(8) 1 d D U P B 2
H39B H 0.5368 0.0341 0.4472 0.109 Uiso 0.188(8) 1 calc R U P B 2
C40B C 0.5608(19) 0.1315(16) 0.4097(13) 0.085(3) Uani 0.188(8) 1 d D U P B 2
H40B H 0.6112 0.1207 0.4123 0.102 Uiso 0.188(8) 1 calc R U P B 2

loop_
_atom_site_aniso_label
_atom_site_aniso_U_11
_atom_site_aniso_U_22
_atom_site_aniso_U_33
_atom_site_aniso_U_23
_atom_site_aniso_U_13
_atom_site_aniso_U_12
Ru1 0.0381(4) 0.0334(3) 0.0404(4) 0.0008(3) 0.0001(3) 0.0010(3)
P1 0.0302(11) 0.0335(11) 0.0452(13) -0.0001(10) -0.0004(10) 0.0003(9)
N1 0.066(5) 0.054(5) 0.021(4) -0.003(3) -0.002(4) -0.001(4)
C2 0.047(6) 0.049(5) 0.052(6) -0.012(5) 0.001(5) 0.007(4)
C3 0.076(8) 0.071(7) 0.063(7) -0.018(6) -0.001(6) -0.027(6)
C4 0.126(11) 0.112(10) 0.041(7) -0.026(7) -0.006(7) -0.016(9)
C5 0.118(11) 0.098(9) 0.052(7) 0.002(6) -0.001(7) -0.038(8)
C6 0.094(9) 0.063(7) 0.076(8) -0.023(6) -0.021(7) -0.016(6)
C7 0.032(5) 0.037(4) 0.042(5) -0.005(4) -0.001(4) 0.000(4)
C8 0.030(5) 0.037(4) 0.058(6) 0.004(5) 0.009(4) 0.000(4)
C9 0.033(5) 0.054(6) 0.071(7) -0.012(5) -0.004(5) -0.001(4)
C10 0.050(6) 0.048(5) 0.058(6) 0.006(5) 0.005(5) -0.010(4)
C11 0.055(6) 0.056(6) 0.050(6) 0.007(5) 0.005(5) 0.000(5)
C12 0.038(5) 0.045(5) 0.045(5) 0.002(4) -0.005(4) -0.001(4)
C13 0.039(5) 0.031(4) 0.041(5) 0.000(4) 0.006(4) -0.002(4)
C14 0.043(5) 0.050(5) 0.048(6) -0.001(4) 0.001(4) -0.005(4)
C15 0.066(7) 0.044(5) 0.044(6) -0.004(4) 0.009(5) -0.001(5)
C16 0.065(7) 0.073(7) 0.041(6) -0.004(5) 0.018(5) 0.021(5)
C17 0.032(5) 0.087(7) 0.069(7) -0.012(6) 0.004(5) 0.003(5)
C18 0.033(5) 0.060(6) 0.055(6) -0.006(5) 0.004(4) 0.004(4)
C19 0.040(5) 0.029(4) 0.055(5) -0.001(4) -0.008(4) -0.004(4)
C20 0.054(5) 0.054(5) 0.056(6) -0.001(5) -0.009(5) 0.001(5)
C21 0.076(8) 0.063(6) 0.068(7) 0.012(6) -0.016(6) 0.000(6)
C22 0.077(9) 0.063(7) 0.080(8) 0.015(6) -0.031(7) 0.004(6)
C23 0.035(6) 0.048(5) 0.117(10) -0.012(6) -0.015(6) 0.004(5)
C24 0.039(5) 0.040(5) 0.069(6) 0.000(4) -0.007(4) 0.003(4)
C25 0.030(5) 0.036(4) 0.046(5) 0.000(4) 0.003(4) 0.000(4)
C26 0.045(6) 0.042(5) 0.081(7) 0.011(5) -0.014(5) -0.005(4)
C27 0.066(7) 0.043(6) 0.117(9) 0.023(6) -0.011(7) 0.000(5)
C28 0.087(9) 0.037(6) 0.144(12) 0.026(7) 0.004(8) -0.012(6)
C29 0.062(8) 0.053(7) 0.169(13) 0.013(7) -0.014(8) -0.022(6)
C30 0.054(6) 0.049(6) 0.106(9) 0.012(6) -0.018(6) -0.010(5)
N2 0.048(5) 0.042(4) 0.038(4) -0.004(3) -0.002(3) -0.002(3)
C41 0.047(6) 0.051(6) 0.059(6) 0.004(5) 0.004(5) 0.003(5)
C42 0.076(9) 0.106(9) 0.109(10) 0.039(8) -0.006(7) 0.030(7)
P2 0.203(5) 0.085(4) 0.101(4) 0.030(3) 0.007(4) -0.041(3)
F1 0.200(6) 0.162(7) 0.123(8) 0.014(6) -0.017(5) -0.054(6)
F2 0.196(6) 0.125(7) 0.191(9) 0.039(6) 0.016(6) -0.040(6)
F3 0.221(8) 0.133(6) 0.114(6) 0.047(5) -0.023(6) -0.038(6)
F4 0.235(9) 0.152(7) 0.115(6) 0.002(5) -0.015(7) 0.018(7)
F5 0.242(9) 0.150(7) 0.133(6) 0.065(5) 0.017(7) 0.014(7)
F6 0.214(9) 0.135(7) 0.135(7) -0.007(5) 0.005(7) -0.028(6)
P2B 0.205(6) 0.100(5) 0.111(4) 0.028(4) 0.003(5) -0.028(4)
F1B 0.193(7) 0.139(7) 0.117(8) 0.037(7) -0.020(7) -0.042(6)
F2B 0.224(8) 0.137(7) 0.168(9) 0.053(8) 0.016(8) -0.046(6)
F3B 0.200(8) 0.130(6) 0.128(8) 0.037(7) -0.002(8) -0.014(6)
F4B 0.238(10) 0.152(9) 0.106(5) 0.033(6) -0.003(6) -0.008(7)
F5B 0.232(8) 0.145(7) 0.138(8) 0.043(7) 0.006(8) 0.011(6)
F6B 0.223(10) 0.120(9) 0.115(5) 0.021(6) -0.012(6) -0.036(7)
N3 0.075(5) 0.052(4) 0.070(4) -0.004(4) -0.015(4) -0.002(3)
C31 0.090(5) 0.078(4) 0.095(5) -0.004(4) -0.002(4) 0.002(4)
C32 0.092(5) 0.090(5) 0.105(6) -0.009(5) 0.000(5) 0.005(4)
C33 0.095(6) 0.085(5) 0.101(6) -0.012(5) -0.012(5) 0.013(4)
C34 0.093(6) 0.072(5) 0.098(6) -0.006(5) -0.016(5) 0.016(4)
C35 0.091(5) 0.065(5) 0.090(5) -0.006(4) -0.022(4) 0.011(4)
N4 0.087(5) 0.064(4) 0.056(4) -0.001(4) -0.016(4) -0.007(4)
C36 0.098(5) 0.085(5) 0.085(5) 0.001(4) 0.005(4) -0.009(4)
C37 0.110(5) 0.103(6) 0.099(6) 0.008(5) 0.012(5) -0.012(5)
C38 0.110(6) 0.100(6) 0.093(6) 0.011(5) 0.008(5) -0.018(5)
C39 0.109(6) 0.091(5) 0.082(6) 0.012(4) 0.007(5) -0.019(4)
C40 0.104(5) 0.080(5) 0.077(5) 0.008(4) 0.002(4) -0.018(4)
N3B 0.086(5) 0.065(5) 0.083(6) -0.004(5) -0.010(5) 0.003(4)
C31B 0.092(5) 0.078(5) 0.091(5) -0.003(4) -0.004(5) -0.003(4)
C32B 0.092(5) 0.085(6) 0.101(7) -0.008(6) -0.004(6) -0.002(5)
C33B 0.093(6) 0.085(6) 0.103(6) -0.009(5) -0.008(6) 0.006(5)
C34B 0.091(6) 0.075(6) 0.097(6) -0.008(5) -0.013(6) 0.010(5)
C35B 0.090(5) 0.069(5) 0.091(5) -0.006(4) -0.014(5) 0.007(4)
N4B 0.097(5) 0.075(5) 0.070(6) 0.004(5) -0.004(5) -0.008(4)
C36B 0.098(5) 0.082(5) 0.084(5) 0.003(4) 0.001(5) -0.008(4)
C37B 0.105(5) 0.093(5) 0.090(6) 0.007(5) 0.007(5) -0.013(5)
C38B 0.106(6) 0.092(6) 0.085(6) 0.010(5) 0.006(6) -0.018(5)
C39B 0.107(7) 0.087(6) 0.080(7) 0.011(6) 0.004(6) -0.017(5)
C40B 0.101(6) 0.079(6) 0.074(6) 0.008(5) -0.002(6) -0.014(5)

loop_
_atom_type_symbol
_atom_type_description
_atom_type_scat_dispersion_real
_atom_type_scat_dispersion_imag
_atom_type_scat_source
C C 0.0033 0.0016 'International Tables Vol C Tables 4.2.6.8 and 6.1.1.4'
H H 0.0000 0.0000 'International Tables Vol C Tables 4.2.6.8 and 6.1.1.4'
N N 0.0061 0.0033 'International Tables Vol C Tables 4.2.6.8 and 6.1.1.4'
F F 0.0171 0.0103 'International Tables Vol C Tables 4.2.6.8 and 6.1.1.4'
P P 0.1023 0.0942 'International Tables Vol C Tables 4.2.6.8 and 6.1.1.4'
Ru Ru -1.2594 0.8363 'International Tables Vol C Tables 4.2.6.8 and 6.1.1.4'

loop_
_geom_angle_atom_site_label_1
_geom_angle_atom_site_label_2
_geom_angle_atom_site_label_3
_geom_angle
N2 Ru1 N3 171.8(3)
N2 Ru1 C7 93.8(3)
N3 Ru1 C7 89.2(3)
N2 Ru1 N1 84.7(3)
N3 Ru1 N1 88.2(3)
C7 Ru1 N1 80.2(3)
N2 Ru1 N4B 87.7(7)
C7 Ru1 N4B 172.3(9)
N1 Ru1 N4B 92.4(9)
N2 Ru1 N3B 169.8(6)
C7 Ru1 N3B 94.6(6)
N1 Ru1 N3B 90.9(8)
N4B Ru1 N3B 83.2(9)
N2 Ru1 N4 94.2(3)
N3 Ru1 N4 81.6(4)
C7 Ru1 N4 167.2(3)
N1 Ru1 N4 90.6(3)
N2 Ru1 P1 91.91(18)
N3 Ru1 P1 95.3(2)
C7 Ru1 P1 96.9(2)
N1 Ru1 P1 175.4(2)
N4B Ru1 P1 90.7(9)
N3B Ru1 P1 92.9(8)
N4 Ru1 P1 92.8(2)
C13 P1 C25 97.9(3)
C13 P1 C19 103.5(4)
C25 P1 C19 103.2(4)
C13 P1 Ru1 118.1(3)
C25 P1 Ru1 113.7(3)
C19 P1 Ru1 117.6(3)
C6 N1 C2 110.7(6)
C6 N1 Ru1 131.7(6)
C2 N1 Ru1 116.7(5)
C3 C2 N1 122.8(6)
C3 C2 C8 125.5(7)
N1 C2 C8 111.8(6)
C2 C3 C4 115.1(7)
C2 C3 H3 122.5
C4 C3 H3 122.5
C5 C4 C3 124.3(8)
C5 C4 H4 117.9
C3 C4 H4 117.9
C4 C5 C6 111.5(8)
C4 C5 H5 124.2
C6 C5 H5 124.2
N1 C6 C5 135.5(8)
N1 C6 H6 112.2
C5 C6 H6 112.2
C12 C7 C8 115.2(7)
C12 C7 Ru1 131.3(6)
C8 C7 Ru1 113.4(6)
C9 C8 C7 120.5(8)
C9 C8 C2 121.8(8)
C7 C8 C2 117.7(7)
C10 C9 C8 122.2(8)
C10 C9 H9 118.9
C8 C9 H9 118.9
C11 C10 C9 117.1(8)
C11 C10 H10 121.5
C9 C10 H10 121.5
C10 C11 C12 121.9(8)
C10 C11 H11 119.1
C12 C11 H11 119.1
C7 C12 C11 123.1(8)
C7 C12 H12 118.4
C11 C12 H12 118.4
C18 C13 C14 118.3(7)
C18 C13 P1 122.3(6)
C14 C13 P1 119.4(6)
C15 C14 C13 121.4(8)
C15 C14 H14 119.3
C13 C14 H14 119.3
C16 C15 C14 119.2(8)
C16 C15 H15 120.4
C14 C15 H15 120.4
C17 C16 C15 119.6(8)
C17 C16 H16 120.2
C15 C16 H16 120.2
C16 C17 C18 122.3(9)
C16 C17 H17 118.9
C18 C17 H17 118.9
C13 C18 C17 119.2(8)
C13 C18 H18 120.4
C17 C18 H18 120.4
C20 C19 C24 118.5(8)
C20 C19 P1 123.2(7)
C24 C19 P1 118.3(6)
C19 C20 C21 121.7(9)
C19 C20 H20 119.1
C21 C20 H20 119.1
C22 C21 C20 118.1(10)
C22 C21 H21 121.0
C20 C21 H21 121.0
C23 C22 C21 121.1(10)
C23 C22 H22 119.5
C21 C22 H22 119.5
C22 C23 C24 120.9(10)
C22 C23 H23 119.6
C24 C23 H23 119.6
C23 C24 C19 119.7(9)
C23 C24 H24 120.1
C19 C24 H24 120.1
C30 C25 C26 116.2(8)
C30 C25 P1 126.3(6)
C26 C25 P1 117.4(6)
C27 C26 C25 121.6(9)
C27 C26 H26 119.2
C25 C26 H26 119.2
C26 C27 C28 121.2(10)
C26 C27 H27 119.4
C28 C27 H27 119.4
C29 C28 C27 119.1(9)
C29 C28 H28 120.4
C27 C28 H28 120.4
C28 C29 C30 121.0(10)
C28 C29 H29 119.5
C30 C29 H29 119.5
C25 C30 C29 120.9(9)
C25 C30 H30 119.6
C29 C30 H30 119.6
C41 N2 Ru1 172.3(7)
N2 C41 C42 178.5(11)
C41 C42 H42A 109.5
C41 C42 H42B 109.5
H42A C42 H42B 109.5
C41 C42 H42C 109.5
H42A C42 H42C 109.5
H42B C42 H42C 109.5
F6 P2 F1 90.4(4)
F6 P2 F5 90.3(4)
F1 P2 F5 90.4(4)
F6 P2 F3 90.7(4)
F1 P2 F3 90.2(4)
F5 P2 F3 178.8(5)
F6 P2 F2 90.5(4)
F1 P2 F2 178.9(5)
F5 P2 F2 90.2(4)
F3 P2 F2 89.2(4)
F6 P2 F4 179.4(5)
F1 P2 F4 89.4(4)
F5 P2 F4 89.1(4)
F3 P2 F4 89.9(4)
F2 P2 F4 89.6(4)
F5B P2B F2B 90.3(4)
F5B P2B F4B 90.5(4)
F2B P2B F4B 89.6(4)
F5B P2B F6B 90.2(4)
F2B P2B F6B 90.4(4)
F4B P2B F6B 179.3(6)
F5B P2B F1B 90.5(4)
F2B P2B F1B 179.0(6)
F4B P2B F1B 89.9(4)
F6B P2B F1B 90.1(4)
F5B P2B F3B 179.3(5)
F2B P2B F3B 89.9(4)
F4B P2B F3B 90.2(4)
F6B P2B F3B 89.2(4)
F1B P2B F3B 89.3(4)
C35 N3 C31 107.4(7)
C35 N3 Ru1 140.2(7)
C31 N3 Ru1 112.3(6)
C32 C31 N3 122.6(7)
C32 C31 C36 116.9(8)
N3 C31 C36 120.4(8)
C31 C32 C33 115.3(8)
C31 C32 H32 122.3
C33 C32 H32 122.3
C34 C33 C32 124.0(9)
C34 C33 H33 118.0
C32 C33 H33 118.0
C33 C34 C35 110.4(9)
C33 C34 H34 124.8
C35 C34 H34 124.8
N3 C35 C34 140.2(9)
N3 C35 H35 109.9
C34 C35 H35 109.9
C40 N4 C36 107.1(7)
C40 N4 Ru1 140.8(8)
C36 N4 Ru1 112.0(6)
C37 C36 N4 122.5(7)
C37 C36 C31 124.0(9)
N4 C36 C31 113.5(8)
C36 C37 C38 115.5(8)
C36 C37 H37 122.2
C38 C37 H37 122.2
C39 C38 C37 123.9(9)
C39 C38 H38 118.0
C37 C38 H38 118.0
C38 C39 C40 109.8(9)
C38 C39 H39 125.1
C40 C39 H39 125.1
N4 C40 C39 141.0(10)
N4 C40 H40 109.5
C39 C40 H40 109.5
C35B N3B C31B 107.9(8)
C35B N3B Ru1 142.8(11)
C31B N3B Ru1 107.2(10)
C32B C31B N3B 122.5(8)
C32B C31B C36B 116.6(10)
N3B C31B C36B 120.9(9)
C31B C32B C33B 115.5(9)
C31B C32B H32B 122.3
C33B C32B H32B 122.3
C34B C33B C32B 124.1(10)
C34B C33B H33B 118.0
C32B C33B H33B 118.0
C33B C34B C35B 110.2(10)
C33B C34B H34B 124.9
C35B C34B H34B 124.9
N3B C35B C34B 139.8(11)
N3B C35B H35B 110.1
C34B C35B H35B 110.1
C40B N4B C36B 108.3(8)
C40B N4B Ru1 137.5(12)
C36B N4B Ru1 112.2(11)
C37B C36B N4B 122.8(8)
C37B C36B C31B 124.0(10)
N4B C36B C31B 113.2(9)
C36B C37B C38B 115.3(9)
C36B C37B H37B 122.4
C38B C37B H37B 122.4
C39B C38B C37B 124.1(10)
C39B C38B H38B 118.0
C37B C38B H38B 118.0
C38B C39B C40B 110.5(10)
C38B C39B H39B 124.8
C40B C39B H39B 124.8
N4B C40B C39B 139.1(11)
N4B C40B H40B 110.4
C39B C40B H40B 110.4

loop_
_geom_bond_atom_site_label_1
_geom_bond_atom_site_label_2
_geom_bond_distance
Ru1 N2 2.013(7)
Ru1 N3 2.051(8)
Ru1 C7 2.053(8)
Ru1 N1 2.078(6)
Ru1 N4B 2.08(3)
Ru1 N3B 2.10(3)
Ru1 N4 2.191(9)
Ru1 P1 2.308(2)
P1 C13 1.824(8)
P1 C25 1.832(8)
P1 C19 1.846(8)
N1 C6 1.218(8)
N1 C2 1.405(8)
C2 C3 1.395(9)
C2 C8 1.474(10)
C3 C4 1.425(10)
C3 H3 0.9300
C4 C5 1.269(10)
C4 H4 0.9300
C5 C6 1.406(9)
C5 H5 0.9300
C6 H6 0.9300
C7 C12 1.372(10)
C7 C8 1.431(10)
C8 C9 1.393(11)
C9 C10 1.379(11)
C9 H9 0.9300
C10 C11 1.363(11)
C10 H10 0.9300
C11 C12 1.385(10)
C11 H11 0.9300
C12 H12 0.9300
C13 C18 1.390(10)
C13 C14 1.417(10)
C14 C15 1.393(11)
C14 H14 0.9300
C15 C16 1.386(12)
C15 H15 0.9300
C16 C17 1.374(12)
C16 H16 0.9300
C17 C18 1.394(11)
C17 H17 0.9300
C18 H18 0.9300
C19 C20 1.364(11)
C19 C24 1.397(11)
C20 C21 1.406(12)
C20 H20 0.9300
C21 C22 1.382(13)
C21 H21 0.9300
C22 C23 1.341(14)
C22 H22 0.9300
C23 C24 1.393(12)
C23 H23 0.9300
C24 H24 0.9300
C25 C30 1.375(11)
C25 C26 1.413(11)
C26 C27 1.354(11)
C26 H26 0.9300
C27 C28 1.355(14)
C27 H27 0.9300
C28 C29 1.355(14)
C28 H28 0.9300
C29 C30 1.393(12)
C29 H29 0.9300
C30 H30 0.9300
N2 C41 1.132(10)
C41 C42 1.455(13)
C42 H42A 0.9600
C42 H42B 0.9600
C42 H42C 0.9600
P2 F6 1.557(6)
P2 F1 1.560(6)
P2 F5 1.561(6)
P2 F3 1.562(6)
P2 F2 1.567(7)
P2 F4 1.576(6)
P2B F5B 1.554(7)
P2B F2B 1.564(7)
P2B F4B 1.564(7)
P2B F6B 1.564(7)
P2B F1B 1.565(7)
P2B F3B 1.571(7)
N3 C35 1.182(8)
N3 C31 1.442(9)
C31 C32 1.392(10)
C31 C36 1.473(14)
C32 C33 1.435(11)
C32 H32 0.9300
C33 C34 1.249(11)
C33 H33 0.9300
C34 C35 1.410(10)
C34 H34 0.9300
C35 H35 0.9300
N4 C40 1.188(8)
N4 C36 1.431(9)
C36 C37 1.396(10)
C37 C38 1.434(11)
C37 H37 0.9300
C38 C39 1.252(11)
C38 H38 0.9300
C39 C40 1.404(10)
C39 H39 0.9300
C40 H40 0.9300
N3B C35B 1.191(9)
N3B C31B 1.434(10)
C31B C32B 1.393(10)
C31B C36B 1.476(14)
C32B C33B 1.432(12)
C32B H32B 0.9300
C33B C34B 1.257(12)
C33B H33B 0.9300
C34B C35B 1.407(11)
C34B H34B 0.9300
C35B H35B 0.9300
N4B C40B 1.195(9)
N4B C36B 1.425(10)
C36B C37B 1.394(10)
C37B C38B 1.432(12)
C37B H37B 0.9300
C38B C39B 1.256(12)
C38B H38B 0.9300
C39B C40B 1.407(11)
C39B H39B 0.9300
C40B H40B 0.9300

loop_
_geom_torsion_atom_site_label_1
_geom_torsion_atom_site_label_2
_geom_torsion_atom_site_label_3
_geom_torsion_atom_site_label_4
_geom_torsion
C6 N1 C2 C3 -3.9(13)
Ru1 N1 C2 C3 -174.6(7)
C6 N1 C2 C8 176.2(8)
Ru1 N1 C2 C8 5.5(9)
N1 C2 C3 C4 1.7(14)
C8 C2 C3 C4 -178.4(9)
C2 C3 C4 C5 1.2(19)
C3 C4 C5 C6 -1(2)
C2 N1 C6 C5 4.3(18)
Ru1 N1 C6 C5 173.1(11)
C4 C5 C6 N1 -2(2)
C12 C7 C8 C9 0.5(11)
Ru1 C7 C8 C9 -175.4(6)
C12 C7 C8 C2 177.8(7)
Ru1 C7 C8 C2 1.9(9)
C3 C2 C8 C9 -7.5(13)
N1 C2 C8 C9 172.4(7)
C3 C2 C8 C7 175.3(8)
N1 C2 C8 C7 -4.8(10)
C7 C8 C9 C10 -2.0(13)
C2 C8 C9 C10 -179.2(8)
C8 C9 C10 C11 2.8(13)
C9 C10 C11 C12 -2.1(13)
C8 C7 C12 C11 0.1(11)
Ru1 C7 C12 C11 175.1(6)
C10 C11 C12 C7 0.7(13)
C25 P1 C13 C18 -134.9(7)
C19 P1 C13 C18 119.4(7)
Ru1 P1 C13 C18 -12.6(8)
C25 P1 C13 C14 43.1(7)
C19 P1 C13 C14 -62.6(7)
Ru1 P1 C13 C14 165.5(5)
C18 C13 C14 C15 1.2(12)
P1 C13 C14 C15 -176.9(6)
C13 C14 C15 C16 1.2(13)
C14 C15 C16 C17 -2.4(13)
C15 C16 C17 C18 1.3(14)
C14 C13 C18 C17 -2.3(12)
P1 C13 C18 C17 175.7(7)
C16 C17 C18 C13 1.1(14)
C13 P1 C19 C20 -15.4(7)
C25 P1 C19 C20 -117.0(7)
Ru1 P1 C19 C20 116.9(6)
C13 P1 C19 C24 166.3(6)
C25 P1 C19 C24 64.7(7)
Ru1 P1 C19 C24 -61.4(6)
C24 C19 C20 C21 0.0(12)
P1 C19 C20 C21 -178.3(7)
C19 C20 C21 C22 -1.8(14)
C20 C21 C22 C23 2.6(15)
C21 C22 C23 C24 -1.6(15)
C22 C23 C24 C19 -0.2(13)
C20 C19 C24 C23 1.0(11)
P1 C19 C24 C23 179.4(6)
C13 P1 C25 C30 -111.6(8)
C19 P1 C25 C30 -5.7(9)
Ru1 P1 C25 C30 122.9(8)
C13 P1 C25 C26 69.2(7)
C19 P1 C25 C26 175.1(7)
Ru1 P1 C25 C26 -56.4(7)
C30 C25 C26 C27 -1.0(14)
P1 C25 C26 C27 178.3(8)
C25 C26 C27 C28 -0.4(17)
C26 C27 C28 C29 1.4(19)
C27 C28 C29 C30 -1(2)
C26 C25 C30 C29 1.5(14)
P1 C25 C30 C29 -177.7(8)
C28 C29 C30 C25 -0.6(18)
C35 N3 C31 C32 0.2(3)
Ru1 N3 C31 C32 177.9(4)
C35 N3 C31 C36 -179.5(4)
Ru1 N3 C31 C36 -1.8(5)
N3 C31 C32 C33 0.1(3)
C36 C31 C32 C33 179.8(4)
C31 C32 C33 C34 -0.4(7)
C32 C33 C34 C35 0.4(8)
C31 N3 C35 C34 -0.3(9)
Ru1 N3 C35 C34 -177.0(8)
C33 C34 C35 N3 0.1(11)
C40 N4 C36 C37 -0.6(8)
Ru1 N4 C36 C37 -178.4(5)
C40 N4 C36 C31 -179.6(5)
Ru1 N4 C36 C31 2.5(6)
C32 C31 C36 C37 0.7(6)
N3 C31 C36 C37 -179.6(4)
C32 C31 C36 N4 179.7(3)
N3 C31 C36 N4 -0.6(5)
N4 C36 C37 C38 0.6(8)
C31 C36 C37 C38 179.5(5)
C36 C37 C38 C39 0.1(9)
C37 C38 C39 C40 -0.6(9)
C36 N4 C40 C39 -0.1(11)
Ru1 N4 C40 C39 176.8(7)
C38 C39 C40 N4 0.7(12)
C35B N3B C31B C32B 0.1(3)
Ru1 N3B C31B C32B -167.4(15)
C35B N3B C31B C36B -179.9(4)
Ru1 N3B C31B C36B 12.6(15)
N3B C31B C32B C33B 0.0(3)
C36B C31B C32B C33B -180.0(4)
C31B C32B C33B C34B -0.1(7)
C32B C33B C34B C35B 0.0(9)
C31B N3B C35B C34B -0.3(9)
Ru1 N3B C35B C34B 160(3)
C33B C34B C35B N3B 0.2(11)
C40B N4B C36B C37B 0.1(9)
Ru1 N4B C36B C37B 166.8(17)
C40B N4B C36B C31B -180.0(5)
Ru1 N4B C36B C31B -13.3(17)
C32B C31B C36B C37B 0.0(7)
N3B C31B C36B C37B -180.0(4)
C32B C31B C36B N4B -179.9(4)
N3B C31B C36B N4B 0.1(6)
N4B C36B C37B C38B 0.1(9)
C31B C36B C37B C38B -179.8(5)
C36B C37B C38B C39B -0.3(10)
C37B C38B C39B C40B 0.2(9)
C36B N4B C40B C39B -0.2(12)
Ru1 N4B C40B C39B -162(2)
C38B C39B C40B N4B 0.0(12)

loop_
_platon_squeeze_void_nr
_platon_squeeze_void_average_x
_platon_squeeze_void_average_y
_platon_squeeze_void_average_z
_platon_squeeze_void_volume
_platon_squeeze_void_count_electrons
_platon_squeeze_void_content
1 0.000 0.000 0.500 233 30 ' '
2 0.000 0.500 1.000 233 30 ' '
3 0.500 0.500 0.500 233 31 ' '
4 0.500 0.000 0.000 233 30 ' '
